data_4337358
loop_
_publ_author_name
'Xiao, Cheng-Liang'
'Wang, Cong-Zhi'
'Yuan, Li-Yong'
'Li, Bin'
'He, Hui'
'Wang, Shuao'
'Zhao, Yu-Liang'
'Chai, Zhi-Fang'
'Shi, Wei-Qun'

_publ_section_title
;
 Excellent selectivity for actinides with a tetradentate
 2,9-diamide-1,10-phenanthroline ligand in highly acidic solution: a
 hard-soft donor combined strategy.
;
_journal_issue 3
_journal_name_full 'Inorganic chemistry'
_journal_page_first 1712
_journal_page_last 1720
_journal_paper_doi 10.1021/ic402784c
_journal_volume 53
_journal_year 2014
_chemical_formula_sum 'C32 H30 N8 O15 Th'
_chemical_formula_weight 998.68
_chemical_melting_point ?
_chemical_name_common N/A
_chemical_name_systematic ?
_space_group_IT_number 14
_symmetry_cell_setting monoclinic
_symmetry_space_group_name_Hall '-P 2yn'
_symmetry_space_group_name_H-M 'P 1 21/n 1'
_atom_sites_solution_hydrogens geom
_atom_sites_solution_primary direct
_atom_sites_solution_secondary difmap
_audit_creation_method SHELXL-97
_cell_angle_alpha 90.00
_cell_angle_beta 115.5220(10)
_cell_angle_gamma 90.00
_cell_formula_units_Z 4
_cell_length_a 18.0542(17)
_cell_length_b 10.9572(10)
_cell_length_c 20.9202(17)
_cell_measurement_reflns_used 7073
_cell_measurement_temperature 273(2)
_cell_measurement_theta_max 26.12
_cell_measurement_theta_min 1.25
_cell_volume 3734.7(6)
_computing_cell_refinement 'smart saint'
_computing_data_collection smart
_computing_data_reduction SAINT
_computing_molecular_graphics 'SHELXP-97 (Sheldrick, 1997)'
_computing_publication_material 'SHELXCIF-97 (Sheldrick, 2000)'
_computing_structure_refinement 'SHELXL-97 (Sheldrick, 1997)'
_computing_structure_solution 'SHELXS-97 (Sheldrick, 1990)'
_diffrn_ambient_temperature 273(2)
_diffrn_measured_fraction_theta_full 0.950
_diffrn_measured_fraction_theta_max 0.950
_diffrn_radiation_monochromator graphite
_diffrn_radiation_source 'fine-focus sealed tube'
_diffrn_radiation_type MoK\a
_diffrn_radiation_wavelength 0.71073
_diffrn_reflns_av_R_equivalents 0.0522
_diffrn_reflns_av_sigmaI/netI 0.0780
_diffrn_reflns_limit_h_max 20
_diffrn_reflns_limit_h_min -22
_diffrn_reflns_limit_k_max 13
_diffrn_reflns_limit_k_min -6
_diffrn_reflns_limit_l_max 25
_diffrn_reflns_limit_l_min -21
_diffrn_reflns_number 14486
_diffrn_reflns_theta_full 26.12
_diffrn_reflns_theta_max 26.12
_diffrn_reflns_theta_min 1.25
_exptl_absorpt_coefficient_mu 4.073
_exptl_absorpt_correction_T_max 0.885
_exptl_absorpt_correction_T_min 0.391
_exptl_absorpt_correction_type numerical
_exptl_absorpt_process_details SHELTXPREP
_exptl_crystal_colour 'light yellow'
_exptl_crystal_density_diffrn 1.776
_exptl_crystal_density_meas ?
_exptl_crystal_density_method 'not measured'
_exptl_crystal_description tablet
_exptl_crystal_F_000 1952
_exptl_crystal_size_max 0.300
_exptl_crystal_size_mid 0.200
_exptl_crystal_size_min 0.030
_refine_diff_density_max 0.563
_refine_diff_density_min -0.606
_refine_diff_density_rms 0.122
_refine_ls_extinction_method none
_refine_ls_goodness_of_fit_ref 1.005
_refine_ls_hydrogen_treatment mixed
_refine_ls_matrix_type full
_refine_ls_number_parameters 505
_refine_ls_number_reflns 7073
_refine_ls_number_restraints 0
_refine_ls_restrained_S_all 1.005
_refine_ls_R_factor_all 0.0762
_refine_ls_R_factor_gt 0.0440
_refine_ls_shift/su_max 0.003
_refine_ls_shift/su_mean 0.001
_refine_ls_structure_factor_coef Fsqd
_refine_ls_weighting_details 'calc w=1/[\s^2^(Fo^2^)+(0.0208P)^2^+7.5917P] where P=(Fo^2^+2Fc^2^)/3'
_refine_ls_weighting_scheme calc
_refine_ls_wR_factor_gt 0.0740
_refine_ls_wR_factor_ref 0.0937
_reflns_number_gt 4887
_reflns_number_total 7073
_reflns_threshold_expression >2sigma(I)
_cod_data_source_file ic402784c_si_002.cif
_cod_data_source_block Et-Tol-BAPhen-Th
_cod_depositor_comments
;
 Marking attached hydrogen atoms.

 Antanas Vaitkus,
 2016-12-23

The following automatic conversions were performed:

'_chemical_melting_point' value 'N/A' was changed to '?' - the value
is undefined or not given.

'_symmetry_cell_setting' value
'Monoclinic' changed to 'monoclinic' according to
/usr/data/users/saulius/automatic-downloads/current/ACS/lib/dictionaries/cif_core.dic
dictionary named 'cif_core.dic' version 2.4.2 from 2011-04-26.

Automatic conversion script
Id: cif_fix_values 2281 2013-09-26 08:29:07Z andrius 

The following automatic conversions were performed:

'_exptl_crystal_density_meas' value 'N/A' was changed to '?' - the
value is perceived as not measured.

Automatic conversion script
Id: cif_fix_values 3008 2015-01-20 13:52:24Z robertas 
;
_cod_original_sg_symbol_H-M P2(1)/n
_cod_database_code 4337358

loop_
_symmetry_equiv_pos_as_xyz
'x, y, z'
'-x+1/2, y+1/2, -z+1/2'
'-x, -y, -z'
'x-1/2, -y-1/2, z-1/2'

loop_
_atom_site_label
_atom_site_type_symbol
_atom_site_fract_x
_atom_site_fract_y
_atom_site_fract_z
_atom_site_U_iso_or_equiv
_atom_site_adp_type
_atom_site_occupancy
_atom_site_symmetry_multiplicity
_atom_site_calc_flag
_atom_site_refinement_flags
_atom_site_attached_hydrogens
Th1 Th 0.106569(19) 0.23768(2) 0.854479(15) 0.03860(10) Uani 1 1 d . 0
O1 O 0.1473(3) 0.1569(4) 0.7653(3) 0.0384(12) Uani 1 1 d . 0
O1W O 0.0604(7) -0.1151(7) 1.0185(5) 0.153(4) Uani 1 1 d . 2
O2 O 0.0680(3) 0.3199(5) 0.9456(3) 0.0460(13) Uani 1 1 d . 0
O3 O -0.0105(3) 0.2311(5) 0.7275(3) 0.0535(14) Uani 1 1 d . 0
O4 O -0.0197(3) 0.3753(5) 0.7930(3) 0.0512(14) Uani 1 1 d . 0
O5 O -0.1140(4) 0.3569(6) 0.6853(4) 0.090(2) Uani 1 1 d . 0
O6 O 0.2563(3) 0.3108(4) 0.8820(3) 0.0476(13) Uani 1 1 d . 0
O7 O 0.2319(3) 0.2972(5) 0.9733(3) 0.0509(14) Uani 1 1 d . 0
O8 O 0.3494(4) 0.3656(6) 0.9839(3) 0.081(2) Uani 1 1 d . 0
O9 O 0.0474(4) 0.0224(4) 0.8144(3) 0.0592(16) Uani 1 1 d . 0
O10 O -0.0233(3) 0.1373(5) 0.8505(3) 0.0598(16) Uani 1 1 d . 0
O11 O -0.0607(5) -0.0504(6) 0.8193(4) 0.106(3) Uani 1 1 d . 0
O12 O 0.2158(4) 0.0688(4) 0.9048(3) 0.0567(16) Uani 1 1 d . 0
O13 O 0.1366(4) 0.0865(5) 0.9577(3) 0.0557(15) Uani 1 1 d . 0
O14 O 0.2374(4) -0.0404(6) 0.9983(3) 0.089(2) Uani 1 1 d . 0
N1 N 0.1311(4) 0.3927(5) 0.7652(3) 0.0331(14) Uani 1 1 d . 0
N2 N 0.1215(4) 0.4779(5) 0.8827(3) 0.0382(15) Uani 1 1 d . 0
N3 N 0.1160(4) 0.1494(5) 0.6485(3) 0.0392(15) Uani 1 1 d . 0
N4 N 0.1239(4) 0.4212(6) 1.0498(4) 0.0533(18) Uani 1 1 d . 0
N5 N -0.0512(5) 0.3230(7) 0.7322(4) 0.0552(19) Uani 1 1 d . 0
N6 N 0.2827(4) 0.3248(6) 0.9486(4) 0.0480(17) Uani 1 1 d . 0
N7 N -0.0151(5) 0.0330(7) 0.8274(4) 0.067(2) Uani 1 1 d . 0
N8 N 0.1975(5) 0.0355(6) 0.9550(4) 0.059(2) Uani 1 1 d . 0
C1 C 0.0529(6) 0.4103(8) 0.3948(4) 0.075(3) Uani 1 1 d . 0
H1A H 0.0034 0.4574 0.3797 0.112 Uiso 1 1 calc R 0
H1B H 0.0494 0.3571 0.3572 0.112 Uiso 1 1 calc R 0
H1C H 0.0989 0.4643 0.4069 0.112 Uiso 1 1 calc R 0
C2 C 0.0640(5) 0.3349(7) 0.4592(4) 0.049(2) Uani 1 1 d . 0
C3 C 0.1325(5) 0.2594(7) 0.4886(4) 0.050(2) Uani 1 1 d . 0
H3A H 0.1683 0.2534 0.4675 0.060 Uiso 1 1 calc R 0
C4 C 0.1472(5) 0.1934(6) 0.5492(4) 0.045(2) Uani 1 1 d . 0
H4A H 0.1923 0.1416 0.5684 0.054 Uiso 1 1 calc R 0
C5 C 0.0946(5) 0.2047(6) 0.5810(4) 0.0400(19) Uani 1 1 d . 0
C6 C 0.0243(5) 0.2730(6) 0.5502(4) 0.0444(19) Uani 1 1 d . 0
H6A H -0.0133 0.2747 0.5696 0.053 Uiso 1 1 calc R 0
C7 C 0.0102(5) 0.3393(7) 0.4895(4) 0.051(2) Uani 1 1 d . 0
H7A H -0.0365 0.3877 0.4691 0.061 Uiso 1 1 calc R 0
C8 C 0.1066(5) 0.0140(6) 0.6495(4) 0.054(2) Uani 1 1 d . 0
H8A H 0.1389 -0.0158 0.6972 0.065 Uiso 1 1 calc R 0
H8B H 0.1279 -0.0232 0.6188 0.065 Uiso 1 1 calc R 0
C9 C 0.0190(6) -0.0239(7) 0.6258(5) 0.090(4) Uani 1 1 d . 0
H9A H 0.0160 -0.1112 0.6274 0.134 Uiso 1 1 calc R 0
H9B H -0.0130 0.0039 0.5783 0.134 Uiso 1 1 calc R 0
H9C H -0.0020 0.0114 0.6567 0.134 Uiso 1 1 calc R 0
C10 C 0.1355(4) 0.2099(6) 0.7084(4) 0.0366(18) Uani 1 1 d . 0
C11 C 0.1432(4) 0.3486(6) 0.7113(4) 0.0338(17) Uani 1 1 d . 0
C12 C 0.1678(4) 0.4219(6) 0.6693(4) 0.0384(18) Uani 1 1 d . 0
H12A H 0.1798 0.3875 0.6342 0.046 Uiso 1 1 calc R 0
C13 C 0.1738(4) 0.5446(6) 0.6806(4) 0.0379(18) Uani 1 1 d . 0
H13A H 0.1890 0.5950 0.6525 0.045 Uiso 1 1 calc R 0
C14 C 0.1572(4) 0.5952(6) 0.7344(4) 0.0366(18) Uani 1 1 d . 0
C15 C 0.1390(4) 0.5129(6) 0.7775(4) 0.0336(17) Uani 1 1 d . 0
C16 C 0.1289(4) 0.5599(6) 0.8376(4) 0.0396(18) Uani 1 1 d . 0
C17 C 0.1277(4) 0.6857(6) 0.8486(4) 0.0406(19) Uani 1 1 d . 0
C18 C 0.1415(5) 0.7661(6) 0.8006(4) 0.053(2) Uani 1 1 d . 0
H18A H 0.1394 0.8501 0.8063 0.064 Uiso 1 1 calc R 0
C19 C 0.1574(5) 0.7225(6) 0.7473(4) 0.0449(19) Uani 1 1 d . 0
H19A H 0.1686 0.7770 0.7186 0.054 Uiso 1 1 calc R 0
C20 C 0.1133(5) 0.7243(7) 0.9064(4) 0.057(2) Uani 1 1 d . 0
H20A H 0.1082 0.8071 0.9136 0.069 Uiso 1 1 calc R 0
C21 C 0.1068(5) 0.6419(7) 0.9512(4) 0.053(2) Uani 1 1 d . 0
H21A H 0.0985 0.6676 0.9900 0.063 Uiso 1 1 calc R 0
C22 C 0.1124(5) 0.5181(7) 0.9395(4) 0.045(2) Uani 1 1 d . 0
C23 C 0.1005(5) 0.4136(7) 0.9803(4) 0.047(2) Uani 1 1 d . 0
C24 C 0.1087(6) 0.3141(9) 1.0864(5) 0.077(3) Uani 1 1 d . 0
H24A H 0.0641 0.2655 1.0525 0.092 Uiso 1 1 calc R 0
H24B H 0.0925 0.3423 1.1225 0.092 Uiso 1 1 calc R 0
C25 C 0.1842(6) 0.2370(9) 1.1200(5) 0.088(3) Uani 1 1 d . 0
H25A H 0.1734 0.1688 1.1435 0.131 Uiso 1 1 calc R 0
H25B H 0.2281 0.2849 1.1538 0.131 Uiso 1 1 calc R 0
H25C H 0.1996 0.2079 1.0841 0.131 Uiso 1 1 calc R 0
C26 C 0.1756(5) 0.5186(8) 1.0928(4) 0.056(2) Uani 1 1 d . 0
C27 C 0.1458(6) 0.5984(10) 1.1264(5) 0.075(3) Uani 1 1 d . 0
H27A H 0.0932 0.5887 1.1232 0.090 Uiso 1 1 calc R 0
C28 C 0.1942(7) 0.6918(10) 1.1644(5) 0.085(3) Uani 1 1 d . 0
H28A H 0.1729 0.7470 1.1859 0.102 Uiso 1 1 calc R 0
C29 C 0.2719(7) 0.7080(9) 1.1722(5) 0.073(3) Uani 1 1 d . 0
C30 C 0.3027(6) 0.6220(9) 1.1419(5) 0.070(3) Uani 1 1 d . 0
H30A H 0.3570 0.6280 1.1489 0.084 Uiso 1 1 calc R 0
C31 C 0.2552(6) 0.5274(9) 1.1017(4) 0.062(2) Uani 1 1 d . 0
H31A H 0.2766 0.4709 1.0810 0.074 Uiso 1 1 calc R 0
C32 C 0.3233(8) 0.8134(10) 1.2118(5) 0.115(4) Uani 1 1 d . 0
H32A H 0.2924 0.8638 1.2292 0.172 Uiso 1 1 calc R 0
H32B H 0.3388 0.8604 1.1808 0.172 Uiso 1 1 calc R 0
H32C H 0.3716 0.7840 1.2510 0.172 Uiso 1 1 calc R 0

loop_
_atom_site_aniso_label
_atom_site_aniso_U_11
_atom_site_aniso_U_22
_atom_site_aniso_U_33
_atom_site_aniso_U_23
_atom_site_aniso_U_13
_atom_site_aniso_U_12
Th1 0.04215(17) 0.03697(15) 0.04052(18) 0.00217(14) 0.02143(14) 0.00233(14)
O1 0.048(3) 0.029(2) 0.042(3) 0.004(2) 0.022(3) 0.004(2)
O1W 0.226(12) 0.111(6) 0.175(9) -0.016(6) 0.138(9) -0.021(7)
O2 0.047(4) 0.052(3) 0.039(3) 0.003(3) 0.019(3) 0.010(3)
O3 0.053(4) 0.052(3) 0.055(4) -0.006(3) 0.024(3) 0.000(3)
O4 0.045(4) 0.057(3) 0.050(4) -0.003(3) 0.019(3) 0.008(3)
O5 0.059(5) 0.105(5) 0.077(5) 0.011(4) 0.003(4) 0.020(4)
O6 0.044(4) 0.056(3) 0.043(4) 0.001(3) 0.020(3) -0.003(3)
O7 0.047(4) 0.065(3) 0.045(4) 0.003(3) 0.024(3) 0.001(3)
O8 0.046(4) 0.121(6) 0.057(5) 0.000(4) 0.004(4) -0.014(4)
O9 0.073(5) 0.045(3) 0.069(4) 0.002(3) 0.040(4) 0.006(3)
O10 0.054(4) 0.064(4) 0.068(4) -0.004(3) 0.033(4) -0.003(3)
O11 0.106(6) 0.085(5) 0.140(7) -0.031(5) 0.065(6) -0.063(5)
O12 0.069(4) 0.050(3) 0.058(4) 0.008(3) 0.034(4) 0.011(3)
O13 0.066(4) 0.059(3) 0.058(4) 0.016(3) 0.041(4) 0.011(3)
O14 0.095(6) 0.081(4) 0.085(5) 0.042(4) 0.034(5) 0.034(4)
N1 0.038(4) 0.029(3) 0.032(4) -0.001(3) 0.015(3) 0.000(3)
N2 0.039(4) 0.040(3) 0.036(4) -0.003(3) 0.016(3) 0.001(3)
N3 0.050(4) 0.027(3) 0.040(4) -0.006(3) 0.019(4) 0.001(3)
N4 0.044(5) 0.086(5) 0.038(5) -0.009(4) 0.025(4) 0.000(4)
N5 0.040(5) 0.066(5) 0.063(6) 0.003(4) 0.026(5) -0.004(4)
N6 0.042(5) 0.053(4) 0.040(5) 0.003(3) 0.009(4) 0.008(3)
N7 0.068(6) 0.063(5) 0.071(6) 0.000(4) 0.031(5) -0.008(4)
N8 0.075(6) 0.047(4) 0.062(6) 0.011(4) 0.035(5) 0.001(4)
C1 0.068(7) 0.100(7) 0.052(6) 0.020(5) 0.021(6) 0.006(6)
C2 0.047(6) 0.055(5) 0.035(5) -0.003(4) 0.007(5) -0.011(4)
C3 0.055(5) 0.057(5) 0.042(5) -0.014(4) 0.023(4) -0.011(5)
C4 0.051(5) 0.039(4) 0.042(5) -0.013(4) 0.017(5) -0.002(4)
C5 0.050(5) 0.037(4) 0.033(5) -0.008(3) 0.017(4) -0.007(4)
C6 0.043(5) 0.052(5) 0.035(5) -0.006(4) 0.014(4) -0.005(4)
C7 0.043(5) 0.058(5) 0.046(6) 0.002(4) 0.013(5) 0.003(4)
C8 0.080(7) 0.027(4) 0.051(6) -0.001(4) 0.025(5) 0.006(4)
C9 0.083(9) 0.044(5) 0.117(9) -0.001(5) 0.020(7) -0.018(5)
C10 0.030(4) 0.031(4) 0.048(5) -0.003(3) 0.015(4) 0.001(3)
C11 0.037(5) 0.035(4) 0.026(5) 0.000(3) 0.011(4) 0.004(3)
C12 0.044(5) 0.037(4) 0.037(5) -0.004(3) 0.021(4) 0.002(3)
C13 0.036(5) 0.034(4) 0.039(5) 0.003(3) 0.013(4) -0.003(3)
C14 0.029(4) 0.031(4) 0.044(5) -0.006(3) 0.011(4) -0.002(3)
C15 0.028(4) 0.032(4) 0.037(5) 0.002(3) 0.010(4) 0.002(3)
C16 0.034(5) 0.038(4) 0.041(5) -0.005(4) 0.011(4) 0.002(3)
C17 0.037(5) 0.033(4) 0.050(5) -0.005(4) 0.017(4) 0.003(3)
C18 0.064(6) 0.028(4) 0.066(6) -0.014(4) 0.027(5) -0.004(4)
C19 0.049(5) 0.033(4) 0.045(5) 0.003(4) 0.013(4) -0.002(3)
C20 0.062(6) 0.048(5) 0.059(6) -0.024(4) 0.022(5) 0.004(4)
C21 0.059(6) 0.054(5) 0.048(6) -0.009(4) 0.026(5) 0.008(4)
C22 0.041(5) 0.054(5) 0.037(5) -0.009(4) 0.014(4) 0.007(4)
C23 0.048(6) 0.059(5) 0.041(6) 0.000(4) 0.026(5) 0.010(4)
C24 0.070(7) 0.118(8) 0.053(7) 0.009(6) 0.036(6) -0.009(6)
C25 0.091(9) 0.102(8) 0.077(7) 0.016(6) 0.043(7) 0.005(7)
C26 0.045(6) 0.087(6) 0.034(5) -0.004(5) 0.015(5) 0.008(5)
C27 0.059(7) 0.114(8) 0.055(7) -0.020(6) 0.027(6) 0.003(6)
C28 0.084(9) 0.117(9) 0.069(8) -0.027(6) 0.048(7) 0.002(7)
C29 0.094(9) 0.088(7) 0.031(6) -0.019(5) 0.021(6) -0.023(6)
C30 0.053(7) 0.106(8) 0.047(6) -0.004(6) 0.017(5) -0.017(6)
C31 0.050(6) 0.096(7) 0.043(6) 0.003(5) 0.023(5) 0.005(5)
C32 0.147(13) 0.129(10) 0.078(9) -0.017(8) 0.058(9) -0.037(9)

loop_
_atom_type_symbol
_atom_type_description
_atom_type_scat_dispersion_real
_atom_type_scat_dispersion_imag
_atom_type_scat_source
C C 0.0033 0.0016 'International Tables Vol C Tables 4.2.6.8 and 6.1.1.4'
H H 0.0000 0.0000 'International Tables Vol C Tables 4.2.6.8 and 6.1.1.4'
N N 0.0061 0.0033 'International Tables Vol C Tables 4.2.6.8 and 6.1.1.4'
O O 0.0106 0.0060 'International Tables Vol C Tables 4.2.6.8 and 6.1.1.4'
Th Th -7.2400 8.8979 'International Tables Vol C Tables 4.2.6.8 and 6.1.1.4'

loop_
_geom_angle_atom_site_label_1
_geom_angle_atom_site_label_2
_geom_angle_atom_site_label_3
_geom_angle
O1 Th1 O2 179.05(18)
O1 Th1 O10 113.05(17)
O2 Th1 O10 67.79(18)
O1 Th1 O4 108.89(17)
O2 Th1 O4 71.77(17)
O10 Th1 O4 68.48(17)
O1 Th1 O12 67.86(16)
O2 Th1 O12 111.61(16)
O10 Th1 O12 103.55(18)
O4 Th1 O12 169.94(18)
O1 Th1 O9 68.87(16)
O2 Th1 O9 111.73(18)
O10 Th1 O9 49.44(18)
O4 Th1 O9 102.74(18)
O12 Th1 O9 67.20(19)
O1 Th1 O3 65.66(17)
O2 Th1 O3 115.22(17)
O10 Th1 O3 67.81(17)
O4 Th1 O3 49.15(16)
O12 Th1 O3 122.88(17)
O9 Th1 O3 66.39(17)
O1 Th1 O13 112.38(16)
O2 Th1 O13 67.43(16)
O10 Th1 O13 67.15(18)
O4 Th1 O13 128.02(18)
O12 Th1 O13 49.48(17)
O9 Th1 O13 66.00(17)
O3 Th1 O13 128.60(17)
O1 Th1 O7 113.12(16)
O2 Th1 O7 65.93(17)
O10 Th1 O7 122.84(17)
O4 Th1 O7 123.08(17)
O12 Th1 O7 66.10(16)
O9 Th1 O7 127.12(17)
O3 Th1 O7 165.91(16)
O13 Th1 O7 65.37(17)
O1 Th1 O6 70.11(16)
O2 Th1 O6 108.98(18)
O10 Th1 O6 167.86(17)
O4 Th1 O6 122.42(16)
O12 Th1 O6 66.19(16)
O9 Th1 O6 126.34(17)
O3 Th1 O6 122.72(16)
O13 Th1 O6 100.73(17)
O7 Th1 O6 48.09(16)
O1 Th1 N2 119.18(16)
O2 Th1 N2 60.45(17)
O10 Th1 N2 115.63(18)
O4 Th1 N2 61.19(18)
O12 Th1 N2 128.86(18)
O9 Th1 N2 163.19(19)
O3 Th1 N2 102.33(17)
O13 Th1 N2 118.64(17)
O7 Th1 N2 65.41(17)
O6 Th1 N2 69.95(17)
O1 Th1 N1 60.48(15)
O2 Th1 N1 119.37(16)
O10 Th1 N1 132.01(18)
O4 Th1 N1 70.03(17)
O12 Th1 N1 114.21(17)
O9 Th1 N1 121.34(17)
O3 Th1 N1 67.17(16)
O13 Th1 N1 160.54(18)
O7 Th1 N1 99.65(17)
O6 Th1 N1 60.05(17)
N2 Th1 N1 60.28(16)
C10 O1 Th1 124.8(4)
C23 O2 Th1 122.1(5)
N5 O3 Th1 98.1(5)
N5 O4 Th1 98.8(4)
N6 O6 Th1 98.1(4)
N6 O7 Th1 98.9(4)
N7 O9 Th1 97.4(5)
N7 O10 Th1 98.2(5)
N8 O12 Th1 96.7(5)
N8 O13 Th1 96.9(4)
C11 N1 C15 118.5(6)
C11 N1 Th1 119.7(4)
C15 N1 Th1 121.6(4)
C22 N2 C16 119.2(6)
C22 N2 Th1 118.5(5)
C16 N2 Th1 121.9(4)
C10 N3 C5 124.8(6)
C10 N3 C8 118.0(6)
C5 N3 C8 116.9(6)
C23 N4 C26 122.8(7)
C23 N4 C24 118.1(7)
C26 N4 C24 118.2(7)
O5 N5 O3 123.8(8)
O5 N5 O4 122.3(8)
O3 N5 O4 113.9(7)
O5 N5 Th1 178.5(6)
O3 N5 Th1 57.3(4)
O4 N5 Th1 56.6(4)
O8 N6 O7 123.5(8)
O8 N6 O6 121.5(8)
O7 N6 O6 114.9(7)
O11 N7 O10 123.7(9)
O11 N7 O9 121.4(8)
O10 N7 O9 114.9(7)
O11 N7 Th1 177.1(7)
O10 N7 Th1 57.0(4)
O9 N7 Th1 57.9(4)
O14 N8 O13 121.3(7)
O14 N8 O12 121.9(8)
O13 N8 O12 116.7(7)
O14 N8 Th1 175.9(6)
O13 N8 Th1 58.6(4)
O12 N8 Th1 58.2(4)
C7 C2 C3 119.2(8)
C7 C2 C1 122.9(8)
C3 C2 C1 117.9(8)
C4 C3 C2 120.0(8)
C5 C4 C3 119.7(7)
C6 C5 C4 120.8(7)
C6 C5 N3 119.8(7)
C4 C5 N3 119.3(7)
C5 C6 C7 118.8(7)
C2 C7 C6 121.2(8)
N3 C8 C9 112.4(7)
O1 C10 N3 122.1(6)
O1 C10 C11 116.5(6)
N3 C10 C11 121.3(7)
N1 C11 C12 122.6(6)
N1 C11 C10 110.6(6)
C12 C11 C10 126.5(6)
C13 C12 C11 118.8(7)
C12 C13 C14 120.2(7)
C13 C14 C15 116.8(6)
C13 C14 C19 124.0(7)
C15 C14 C19 119.2(7)
N1 C15 C14 122.9(6)
N1 C15 C16 118.4(6)
C14 C15 C16 118.8(6)
N2 C16 C17 121.8(7)
N2 C16 C15 117.4(6)
C17 C16 C15 120.8(7)
C16 C17 C20 117.3(7)
C16 C17 C18 118.1(7)
C20 C17 C18 124.6(7)
C19 C18 C17 121.4(6)
C18 C19 C14 121.4(7)
C21 C20 C17 120.2(7)
C20 C21 C22 119.9(7)
N2 C22 C21 121.5(7)
N2 C22 C23 110.9(6)
C21 C22 C23 127.3(7)
O2 C23 N4 122.4(8)
O2 C23 C22 116.4(7)
N4 C23 C22 121.2(8)
N4 C24 C25 110.7(8)
C27 C26 C31 120.4(9)
C27 C26 N4 119.9(8)
C31 C26 N4 119.6(8)
C28 C27 C26 119.1(10)
C29 C28 C27 122.8(10)
C28 C29 C30 117.2(9)
C28 C29 C32 122.3(11)
C30 C29 C32 120.6(11)
C31 C30 C29 121.9(10)
C26 C31 C30 118.4(9)

loop_
_geom_bond_atom_site_label_1
_geom_bond_atom_site_label_2
_geom_bond_distance
Th1 O1 2.447(4)
Th1 O2 2.464(5)
Th1 O10 2.558(5)
Th1 O4 2.569(5)
Th1 O12 2.576(5)
Th1 O9 2.576(5)
Th1 O3 2.587(5)
Th1 O13 2.587(5)
Th1 O7 2.622(5)
Th1 O6 2.634(5)
Th1 N2 2.686(5)
Th1 N1 2.698(5)
O1 C10 1.258(8)
O2 C23 1.249(9)
O3 N5 1.276(8)
O4 N5 1.282(8)
O5 N5 1.195(8)
O6 N6 1.274(7)
O7 N6 1.267(8)
O8 N6 1.196(8)
O9 N7 1.273(9)
O10 N7 1.274(8)
O11 N7 1.193(8)
O12 N8 1.281(8)
O13 N8 1.257(8)
O14 N8 1.212(8)
N1 C11 1.329(8)
N1 C15 1.338(8)
N2 C22 1.342(8)
N2 C16 1.350(8)
N3 C10 1.324(8)
N3 C5 1.428(8)
N3 C8 1.494(8)
N4 C23 1.330(9)
N4 C26 1.448(10)
N4 C24 1.490(10)
C1 C2 1.518(10)
C2 C7 1.369(10)
C2 C3 1.392(11)
C3 C4 1.382(10)
C4 C5 1.381(10)
C5 C6 1.371(10)
C6 C7 1.389(9)
C8 C9 1.497(11)
C10 C11 1.524(9)
C11 C12 1.398(9)
C12 C13 1.362(9)
C13 C14 1.397(9)
C14 C15 1.411(9)
C14 C19 1.421(9)
C15 C16 1.442(9)
C16 C17 1.399(9)
C17 C20 1.408(10)
C17 C18 1.435(10)
C18 C19 1.352(10)
C20 C21 1.343(10)
C21 C22 1.390(10)
C22 C23 1.498(10)
C24 C25 1.497(12)
C26 C27 1.368(11)
C26 C31 1.371(11)
C27 C28 1.358(13)
C28 C29 1.353(13)
C29 C30 1.379(12)
C29 C32 1.489(13)
C30 C31 1.377(11)
